data_4022623
loop_
_publ_author_name
'Mingqian He'
'Feixia Zhang'

_publ_section_title
;
 Synthesis and Structure of Alkyl-Substituted Fused Thiophenes
 Containing up to Seven Rings
;
_journal_name_full 'Journal of Organic Chemistry'
_journal_page_first 442
_journal_page_last 451
_journal_paper_doi 10.1021/jo061853y
_journal_volume 72
_journal_year 2007
_chemical_formula_moiety 'C32 H44 S5'
_chemical_formula_sum 'C32 H44 S5'
_chemical_formula_weight 588.97
_chemical_name_systematic
; 
 ? 
;
_space_group_IT_number 15
_symmetry_cell_setting monoclinic
_symmetry_space_group_name_Hall '-C 2yc'
_symmetry_space_group_name_H-M 'C 1 2/c 1'
_atom_sites_solution_hydrogens mixed
_atom_sites_solution_primary direct
_atom_sites_solution_secondary difmap
_audit_creation_method SHELXL-97
_cell_angle_alpha 90.00
_cell_angle_beta 93.083(4)
_cell_angle_gamma 90.00
_cell_formula_units_Z 4
_cell_length_a 34.990(2)
_cell_length_b 6.9313(4)
_cell_length_c 12.8425(8)
_cell_measurement_reflns_used 4209
_cell_measurement_temperature 173(2)
_cell_measurement_theta_max 30.72
_cell_measurement_theta_min 3.38
_cell_volume 3110.1(3)
_computing_cell_refinement 'Bruker SAINT+'
_computing_data_collection 'Bruker APEX2'
_computing_data_reduction 'Bruker SAINT+'
_computing_molecular_graphics 'Bruker SHELXTL'
_computing_publication_material 'Bruker SHELXTL'
_computing_structure_refinement 'SHELXL-97 (Sheldrick, 1997)'
_computing_structure_solution 'SHELXS-97 (Sheldrick, 1990)'
_diffrn_ambient_temperature 173(2)
_diffrn_measured_fraction_theta_full 0.997
_diffrn_measured_fraction_theta_max 0.997
_diffrn_measurement_device_type 'Bruker X8 APEX II diffractometer'
_diffrn_measurement_method 'phi and omega scans'
_diffrn_radiation_monochromator graphite
_diffrn_radiation_source 'fine-focus sealed tube'
_diffrn_radiation_type MoK\a
_diffrn_radiation_wavelength 0.71073
_diffrn_reflns_av_R_equivalents 0.0291
_diffrn_reflns_av_sigmaI/netI 0.0340
_diffrn_reflns_limit_h_max 46
_diffrn_reflns_limit_h_min -46
_diffrn_reflns_limit_k_max 7
_diffrn_reflns_limit_k_min -9
_diffrn_reflns_limit_l_max 14
_diffrn_reflns_limit_l_min -17
_diffrn_reflns_number 14022
_diffrn_reflns_theta_full 28.28
_diffrn_reflns_theta_max 28.28
_diffrn_reflns_theta_min 2.33
_exptl_absorpt_coefficient_mu 0.393
_exptl_absorpt_correction_T_max 0.9902
_exptl_absorpt_correction_T_min 0.7440
_exptl_absorpt_correction_type multi-scan
_exptl_absorpt_process_details SADABS
_exptl_crystal_colour colourless
_exptl_crystal_density_diffrn 1.258
_exptl_crystal_density_method 'not measured'
_exptl_crystal_description plate
_exptl_crystal_F_000 1264
_exptl_crystal_size_max 0.80
_exptl_crystal_size_mid 0.60
_exptl_crystal_size_min 0.03
_refine_diff_density_max 0.333
_refine_diff_density_min -0.301
_refine_diff_density_rms 0.063
_refine_ls_extinction_method none
_refine_ls_goodness_of_fit_ref 1.037
_refine_ls_hydrogen_treatment mixed
_refine_ls_matrix_type full
_refine_ls_number_parameters 245
_refine_ls_number_reflns 3854
_refine_ls_number_restraints 0
_refine_ls_restrained_S_all 1.037
_refine_ls_R_factor_all 0.0493
_refine_ls_R_factor_gt 0.0355
_refine_ls_shift/su_max 0.001
_refine_ls_shift/su_mean 0.000
_refine_ls_structure_factor_coef Fsqd
_refine_ls_weighting_details 'calc w=1/[\s^2^(Fo^2^)+(0.0616P)^2^+0.9933P] where P=(Fo^2^+2Fc^2^)/3'
_refine_ls_weighting_scheme calc
_refine_ls_wR_factor_gt 0.0966
_refine_ls_wR_factor_ref 0.1052
_reflns_number_gt 2974
_reflns_number_total 3854
_reflns_threshold_expression >2sigma(I)
_cod_data_source_file jo061853ysi20060915_035014.cif
_cod_data_source_block ft5
_cod_depositor_comments
;
The following automatic conversions were performed:
'_symmetry_cell_setting' value 'Monoclinic' changed to 'monoclinic'
according to '/home/saulius/struct/CIF-dictionaries/cif_core.dic'
dictionary named 'cif_core.dic' version 2.4.1 from 2010-06-29.

Automatic conversion script
Id: cif_fix_enum 1527 2010-12-29 10:47:43Z saulius 
;
_cod_original_sg_symbol_H-M 'C 2/c'
_cod_database_code 4022623

loop_
_symmetry_equiv_pos_as_xyz
'x, y, z'
'-x, y, -z+1/2'
'x+1/2, y+1/2, z'
'-x+1/2, y+1/2, -z+1/2'
'-x, -y, -z'
'x, -y, z-1/2'
'-x+1/2, -y+1/2, -z'
'x+1/2, -y+1/2, z-1/2'

loop_
_atom_site_label
_atom_site_type_symbol
_atom_site_fract_x
_atom_site_fract_y
_atom_site_fract_z
_atom_site_U_iso_or_equiv
_atom_site_adp_type
_atom_site_occupancy
_atom_site_symmetry_multiplicity
_atom_site_calc_flag
_atom_site_refinement_flags
S1 S 0.0000 0.59191(6) 0.2500 0.02383(13) Uani 1 2 d S
S2 S 0.031029(9) 1.12963(5) 0.38036(3) 0.02258(11) Uani 1 1 d .
S3 S 0.057197(11) 0.59763(5) 0.51754(3) 0.02871(12) Uani 1 1 d .
C1 C 0.01092(4) 0.95462(18) 0.29823(11) 0.0214(3) Uani 1 1 d .
C2 C 0.01848(4) 0.76839(18) 0.33362(11) 0.0221(3) Uani 1 1 d .
C3 C 0.04035(4) 0.76733(19) 0.42988(11) 0.0230(3) Uani 1 1 d .
C4 C 0.04944(4) 0.95198(19) 0.46415(11) 0.0221(3) Uani 1 1 d .
C5 C 0.07697(4) 0.7754(2) 0.59834(12) 0.0283(3) Uani 1 1 d .
H5 H 0.0898(5) 0.736(3) 0.6619(15) 0.044(5) Uiso 1 1 d .
C6 C 0.07093(4) 0.9582(2) 0.56173(11) 0.0243(3) Uani 1 1 d .
C7 C 0.08350(4) 1.1424(2) 0.61310(12) 0.0249(3) Uani 1 1 d .
H7B H 0.0967(4) 1.210(2) 0.5629(12) 0.023(4) Uiso 1 1 d .
H7A H 0.0623(4) 1.212(2) 0.6246(12) 0.027(4) Uiso 1 1 d .
C8 C 0.10851(4) 1.1321(2) 0.71307(12) 0.0264(3) Uani 1 1 d .
H8B H 0.1320(4) 1.064(2) 0.7019(12) 0.022(4) Uiso 1 1 d .
H8A H 0.0951(5) 1.065(2) 0.7661(13) 0.030(4) Uiso 1 1 d .
C9 C 0.11793(5) 1.3360(2) 0.74991(13) 0.0299(3) Uani 1 1 d .
H9B H 0.1301(5) 1.397(3) 0.6961(15) 0.038(5) Uiso 1 1 d .
H9A H 0.0946(5) 1.400(2) 0.7589(13) 0.028(4) Uiso 1 1 d .
C10 C 0.14354(5) 1.3570(2) 0.84797(13) 0.0331(4) Uani 1 1 d .
H10B H 0.1673(5) 1.292(2) 0.8390(13) 0.035(4) Uiso 1 1 d .
H10A H 0.1316(5) 1.296(3) 0.9036(14) 0.037(5) Uiso 1 1 d .
C11 C 0.15079(6) 1.5695(3) 0.87149(15) 0.0404(4) Uani 1 1 d .
H11B H 0.1627(6) 1.623(3) 0.8142(17) 0.049(6) Uiso 1 1 d .
H11A H 0.1270(5) 1.636(3) 0.8776(15) 0.042(5) Uiso 1 1 d .
C12 C 0.17571(5) 1.6135(3) 0.96890(15) 0.0388(4) Uani 1 1 d .
H12B H 0.1624(5) 1.559(3) 1.0281(15) 0.043(5) Uiso 1 1 d .
H12A H 0.2002(6) 1.549(3) 0.9647(16) 0.055(6) Uiso 1 1 d .
C13 C 0.18158(6) 1.8298(3) 0.98376(16) 0.0431(4) Uani 1 1 d .
H13B H 0.1928(6) 1.881(3) 0.9212(17) 0.051(6) Uiso 1 1 d .
H13A H 0.1569(6) 1.894(3) 0.9848(15) 0.046(5) Uiso 1 1 d .
C14 C 0.20591(5) 1.8890(3) 1.07905(16) 0.0431(4) Uani 1 1 d .
H14B H 0.2310(6) 1.834(3) 1.0767(16) 0.061(6) Uiso 1 1 d .
H14A H 0.1954(5) 1.838(3) 1.1429(15) 0.042(5) Uiso 1 1 d .
C15 C 0.20904(7) 2.1071(3) 1.08948(19) 0.0559(5) Uani 1 1 d .
H15B H 0.2198(7) 2.155(3) 1.024(2) 0.076(7) Uiso 1 1 d .
H15A H 0.1830(7) 2.167(3) 1.1014(17) 0.069(7) Uiso 1 1 d .
C16 C 0.23365(6) 2.1734(4) 1.18258(17) 0.0669(7) Uani 1 1 d .
H16A H 0.2226 2.1279 1.2466 0.100 Uiso 1 1 calc R
H16B H 0.2349 2.3146 1.1832 0.100 Uiso 1 1 calc R
H16C H 0.2595 2.1206 1.1785 0.100 Uiso 1 1 calc R

loop_
_atom_site_aniso_label
_atom_site_aniso_U_11
_atom_site_aniso_U_22
_atom_site_aniso_U_33
_atom_site_aniso_U_23
_atom_site_aniso_U_13
_atom_site_aniso_U_12
S1 0.0348(3) 0.0145(2) 0.0219(3) 0.000 -0.0011(2) 0.000
S2 0.03109(19) 0.01553(17) 0.0207(2) 0.00015(12) -0.00270(14) 0.00047(12)
S3 0.0427(2) 0.01784(18) 0.0250(2) 0.00344(13) -0.00395(16) 0.00250(13)
C1 0.0264(6) 0.0170(6) 0.0207(7) -0.0002(5) 0.0008(5) 0.0002(5)
C2 0.0286(6) 0.0168(6) 0.0209(7) -0.0002(5) 0.0025(5) 0.0001(5)
C3 0.0309(7) 0.0168(6) 0.0214(7) 0.0028(5) 0.0015(6) 0.0025(5)
C4 0.0279(6) 0.0172(6) 0.0210(7) 0.0017(5) 0.0004(5) 0.0009(5)
C5 0.0374(8) 0.0241(7) 0.0227(8) 0.0024(6) -0.0043(6) 0.0021(6)
C6 0.0287(7) 0.0213(6) 0.0228(7) 0.0017(5) 0.0010(6) 0.0010(5)
C7 0.0280(7) 0.0203(7) 0.0266(8) -0.0001(6) 0.0023(6) -0.0001(5)
C8 0.0285(7) 0.0268(7) 0.0235(8) -0.0004(6) -0.0018(6) -0.0020(6)
C9 0.0336(8) 0.0285(8) 0.0275(8) -0.0020(6) -0.0001(6) -0.0050(6)
C10 0.0333(8) 0.0366(9) 0.0292(9) -0.0049(7) -0.0015(7) -0.0050(7)
C11 0.0458(10) 0.0392(9) 0.0359(10) -0.0070(8) 0.0007(8) -0.0120(8)
C12 0.0372(9) 0.0430(10) 0.0361(10) -0.0107(8) 0.0007(7) -0.0084(7)
C13 0.0466(10) 0.0427(10) 0.0400(11) -0.0075(8) 0.0027(8) -0.0134(8)
C14 0.0402(9) 0.0465(10) 0.0430(11) -0.0136(8) 0.0054(8) -0.0086(8)
C15 0.0675(14) 0.0484(11) 0.0515(14) -0.0123(10) 0.0003(11) -0.0194(10)
C16 0.0754(15) 0.0603(14) 0.0643(16) -0.0241(11) -0.0029(12) -0.0167(11)

loop_
_atom_type_symbol
_atom_type_description
_atom_type_scat_dispersion_real
_atom_type_scat_dispersion_imag
_atom_type_scat_source
C C 0.0033 0.0016 'International Tables Vol C Tables 4.2.6.8 and 6.1.1.4'
H H 0.0000 0.0000 'International Tables Vol C Tables 4.2.6.8 and 6.1.1.4'
S S 0.1246 0.1234 'International Tables Vol C Tables 4.2.6.8 and 6.1.1.4'

loop_
_geom_angle_atom_site_label_1
_geom_angle_atom_site_label_2
_geom_angle_atom_site_label_3
_geom_angle
_geom_angle_site_symmetry_1
_geom_angle_site_symmetry_3
C2 S1 C2 90.01(9) . 2
C1 S2 C4 90.33(7) . .
C3 S3 C5 90.99(7) . .
C2 C1 C1 111.69(8) . 2
C2 C1 S2 112.80(11) . .
C1 C1 S2 135.50(5) 2 .
C1 C2 C3 111.98(12) . .
C1 C2 S1 113.31(11) . .
C3 C2 S1 134.70(10) . .
C4 C3 C2 112.08(12) . .
C4 C3 S3 111.18(11) . .
C2 C3 S3 136.69(10) . .
C3 C4 C6 114.08(12) . .
C3 C4 S2 112.79(11) . .
C6 C4 S2 133.10(10) . .
C6 C5 S3 113.90(12) . .
C5 C6 C4 109.83(13) . .
C5 C6 C7 127.29(13) . .
C4 C6 C7 122.87(12) . .
C6 C7 C8 118.47(12) . .
C7 C8 C9 108.97(12) . .
C10 C9 C8 117.21(14) . .
C9 C10 C11 110.08(15) . .
C12 C11 C10 116.13(16) . .
C11 C12 C13 111.63(17) . .
C14 C13 C12 115.79(18) . .
C13 C14 C15 112.10(19) . .
C16 C15 C14 114.1(2) . .

loop_
_geom_bond_atom_site_label_1
_geom_bond_atom_site_label_2
_geom_bond_distance
_geom_bond_site_symmetry_2
S1 C2 1.7301(14) .
S1 C2 1.7301(14) 2
S2 C1 1.7319(14) .
S2 C4 1.7362(14) .
S3 C3 1.7108(13) .
S3 C5 1.7312(16) .
C1 C2 1.3892(18) .
C1 C1 1.420(3) 2
C2 C3 1.419(2) .
C3 C4 1.3848(19) .
C4 C6 1.427(2) .
C5 C6 1.364(2) .
C6 C7 1.493(2) .
C7 C8 1.516(2) .
C8 C9 1.521(2) .
C9 C10 1.513(2) .
C10 C11 1.522(2) .
C11 C12 1.517(2) .
C12 C13 1.524(3) .
C13 C14 1.509(3) .
C14 C15 1.521(3) .
C15 C16 1.507(3) .
